data_4081692
loop_
_publ_author_name
'Kubisiak, Marcin'
'Zelga, Karolina'
'Justyniak, Iwona'
'Tratkiewicz, Ewa'
'Pietrzak, Tomasz'
'Keeri, Abdul R.'
'Ochal, Zbigniew'
'Hartenstein, Larissa'
'Roesky, Peter W.'
'Lewi\'nski, Janusz'

_publ_section_title
;
 Catalytic Epoxidation of Enones Mediated by Zinc Alkylperoxide/tert-BuOOH
 Systems
;
_journal_issue 19
_journal_name_full Organometallics
_journal_page_first 5263
_journal_paper_doi 10.1021/om400830e
_journal_volume 32
_journal_year 2013
_chemical_formula_sum 'C34 H56 N4 O4 Zn2'
_chemical_formula_weight 715.61
_chemical_name_systematic
;
 ?
;
_space_group_IT_number 2
_symmetry_cell_setting triclinic
_symmetry_space_group_name_Hall '-P 1'
_symmetry_space_group_name_H-M 'P -1'
_atom_sites_solution_hydrogens geom
_atom_sites_solution_primary direct
_atom_sites_solution_secondary difmap
_audit_creation_method SHELXL-97
_cell_angle_alpha 96.618(5)
_cell_angle_beta 109.132(5)
_cell_angle_gamma 95.721(5)
_cell_formula_units_Z 1
_cell_length_a 9.213(5)
_cell_length_b 10.141(5)
_cell_length_c 11.961(5)
_cell_measurement_reflns_used 6994
_cell_measurement_temperature 100(2)
_cell_measurement_theta_max 27.485
_cell_measurement_theta_min 0.998
_cell_volume 1037.4(9)
_computing_cell_refinement 'Denzo & Scalepak (Otwinowski, Minor, 1997)'
_computing_data_collection 'Collect (Nonius B.V. 1998)'
_computing_data_reduction 'Denzo & Scalepak (Otwinowski, Minor, 1997)'
_computing_molecular_graphics
;
DIAMOND v2.1 (Brandenburg, 1999)
Ortep-3 for Windows, L.J.Farrugia (1997) J.Appl.Cryst. 30, 565,
ORTEP III (Burnett, Johnson, 1996)
;
_computing_publication_material
;
SHELXL-97 (Sheldrick, 1997),
;
_computing_structure_refinement 'SHELXL-97 (Sheldrick, 1997)'
_computing_structure_solution 'SHELXS-97 (Sheldrick, 1990)'
_diffrn_ambient_temperature 100(2)
_diffrn_measured_fraction_theta_full 0.975
_diffrn_measured_fraction_theta_max 0.975
_diffrn_measurement_device '\k-geometry diffractometr'
_diffrn_measurement_device_type 'Nonius Kappa-CCD'
_diffrn_measurement_method 'area detector \w scans'
_diffrn_radiation_monochromator graphite
_diffrn_radiation_source 'fine-focus sealed tube'
_diffrn_radiation_type MoK\a
_diffrn_radiation_wavelength 0.71073
_diffrn_reflns_av_R_equivalents 0.0000
_diffrn_reflns_av_sigmaI/netI 0.0326
_diffrn_reflns_limit_h_max 11
_diffrn_reflns_limit_h_min -11
_diffrn_reflns_limit_k_max 13
_diffrn_reflns_limit_k_min -13
_diffrn_reflns_limit_l_max 15
_diffrn_reflns_limit_l_min 0
_diffrn_reflns_number 4685
_diffrn_reflns_theta_full 27.58
_diffrn_reflns_theta_max 27.58
_diffrn_reflns_theta_min 3.22
_exptl_absorpt_coefficient_mu 1.191
_exptl_absorpt_correction_T_max 0.716
_exptl_absorpt_correction_T_min 0.604
_exptl_absorpt_correction_type multi-scan
_exptl_absorpt_process_details 'Scalepak (Otwinowski, Minor, 1997)'
_exptl_crystal_colour colorless
_exptl_crystal_density_diffrn 1.145
_exptl_crystal_density_method 'not measured'
_exptl_crystal_description block
_exptl_crystal_F_000 380
_exptl_crystal_size_max 0.44
_exptl_crystal_size_mid 0.36
_exptl_crystal_size_min 0.28
_refine_diff_density_max 0.451
_refine_diff_density_min -0.433
_refine_diff_density_rms 0.073
_refine_ls_extinction_method none
_refine_ls_goodness_of_fit_ref 1.053
_refine_ls_hydrogen_treatment constr
_refine_ls_matrix_type full
_refine_ls_number_parameters 206
_refine_ls_number_reflns 4685
_refine_ls_number_restraints 0
_refine_ls_restrained_S_all 1.053
_refine_ls_R_factor_all 0.0467
_refine_ls_R_factor_gt 0.0415
_refine_ls_shift/su_max 0.001
_refine_ls_shift/su_mean 0.000
_refine_ls_structure_factor_coef Fsqd
_refine_ls_weighting_details 'calc w=1/[\s^2^(Fo^2^)+(0.0188P)^2^+1.8508P] where P=(Fo^2^+2Fc^2^)/3'
_refine_ls_weighting_scheme calc
_refine_ls_wR_factor_gt 0.0880
_refine_ls_wR_factor_ref 0.0908
_reflns_number_gt 4264
_reflns_number_total 4685
_reflns_threshold_expression I>2\s(I)
_cod_data_source_file om400830e_si_002.cif
_cod_data_source_block shelxl_comp4
_cod_depositor_comments
;
The following automatic conversions were performed:

'_symmetry_cell_setting' value 'Triclinic' changed to 'triclinic'
according to /home/saulius/struct/CIF-dictionaries/cif_core.dic
dictionary named 'cif_core.dic' version 2.4.2 from 2011-04-26.

Automatic conversion script
Id: cif_fix_values 1891 2012-01-12 08:04:46Z andrius 
;
_cod_database_code 4081692

loop_
_symmetry_equiv_pos_as_xyz
'x, y, z'
'-x, -y, -z'

loop_
_atom_site_label
_atom_site_type_symbol
_atom_site_fract_x
_atom_site_fract_y
_atom_site_fract_z
_atom_site_U_iso_or_equiv
_atom_site_adp_type
_atom_site_occupancy
_atom_site_symmetry_multiplicity
_atom_site_calc_flag
_atom_site_refinement_flags
C1 C 0.2199(3) 0.6253(3) 0.3247(2) 0.0294(5) Uani 1 1 d .
C2 C 0.3772(3) 0.6479(4) 0.4228(3) 0.0537(9) Uani 1 1 d .
H2A H 0.3653 0.6752 0.5002 0.081 Uiso 1 1 calc R
H2B H 0.4454 0.7185 0.4073 0.081 Uiso 1 1 calc R
H2C H 0.4228 0.5645 0.4244 0.081 Uiso 1 1 calc R
C3 C 0.1420(4) 0.7520(3) 0.3181(3) 0.0449(8) Uani 1 1 d .
H3A H 0.0377 0.7316 0.2575 0.067 Uiso 1 1 calc R
H3B H 0.2040 0.8221 0.2962 0.067 Uiso 1 1 calc R
H3C H 0.1343 0.7833 0.3963 0.067 Uiso 1 1 calc R
C4 C 0.2303(3) 0.5715(3) 0.2033(2) 0.0375(6) Uani 1 1 d .
H4A H 0.2730 0.4868 0.2081 0.056 Uiso 1 1 calc R
H4B H 0.2981 0.6370 0.1818 0.056 Uiso 1 1 calc R
H4C H 0.1264 0.5561 0.1422 0.056 Uiso 1 1 calc R
C5 C 0.2676(3) 0.1879(2) 0.6115(2) 0.0211(4) Uani 1 1 d .
C6 C 0.3241(3) 0.0638(2) 0.5982(2) 0.0274(5) Uani 1 1 d .
H6 H 0.2875 0.0184 0.5179 0.033 Uiso 1 1 calc R
C7 C 0.4212(3) -0.0041(2) 0.6779(3) 0.0310(6) Uani 1 1 d .
H7 H 0.4437 -0.0847 0.6424 0.037 Uiso 1 1 calc R
C8 C 0.4911(3) 0.0256(3) 0.8009(3) 0.0367(6) Uani 1 1 d .
H8 H 0.5529 -0.0363 0.8401 0.044 Uiso 1 1 calc R
C9 C 0.4777(3) 0.1390(3) 0.8713(3) 0.0350(6) Uani 1 1 d .
H9 H 0.5251 0.1415 0.9552 0.042 Uiso 1 1 calc R
C10 C 0.4061(3) 0.2494(3) 0.8386(2) 0.0292(5) Uani 1 1 d .
H10 H 0.4120 0.3138 0.9048 0.035 Uiso 1 1 calc R
C11 C 0.3256(3) 0.2854(2) 0.7257(2) 0.0231(5) Uani 1 1 d .
C12 C 0.0987(3) 0.1461(2) 0.4022(2) 0.0247(5) Uani 1 1 d .
H12 H 0.0808 0.0499 0.4122 0.030 Uiso 1 1 calc R
C13 C -0.0561(3) 0.1899(3) 0.3368(2) 0.0274(5) Uani 1 1 d .
H13A H -0.1215 0.1877 0.3869 0.041 Uiso 1 1 calc R
H13B H -0.1084 0.1289 0.2611 0.041 Uiso 1 1 calc R
H13C H -0.0380 0.2814 0.3204 0.041 Uiso 1 1 calc R
C14 C 0.2088(3) 0.1617(3) 0.3313(2) 0.0331(6) Uani 1 1 d .
H14A H 0.2226 0.2550 0.3180 0.050 Uiso 1 1 calc R
H14B H 0.1649 0.1024 0.2539 0.050 Uiso 1 1 calc R
H14C H 0.3096 0.1378 0.3766 0.050 Uiso 1 1 calc R
C15 C 0.3571(3) 0.5193(2) 0.8152(2) 0.0234(5) Uani 1 1 d .
H15 H 0.4557 0.4967 0.8707 0.028 Uiso 1 1 calc R
C16 C 0.3957(3) 0.6454(2) 0.7658(2) 0.0292(5) Uani 1 1 d .
H16A H 0.4712 0.6300 0.7257 0.044 Uiso 1 1 calc R
H16B H 0.4400 0.7207 0.8318 0.044 Uiso 1 1 calc R
H16C H 0.3008 0.6664 0.7082 0.044 Uiso 1 1 calc R
C17 C 0.2464(3) 0.5398(3) 0.8844(2) 0.0305(5) Uani 1 1 d .
H17A H 0.1485 0.5606 0.8307 0.046 Uiso 1 1 calc R
H17B H 0.2934 0.6142 0.9509 0.046 Uiso 1 1 calc R
H17C H 0.2261 0.4576 0.9160 0.046 Uiso 1 1 calc R
N1 N 0.1660(2) 0.22996(19) 0.52079(17) 0.0210(4) Uani 1 1 d .
N2 N 0.2903(2) 0.40854(19) 0.71425(17) 0.0217(4) Uani 1 1 d .
O1 O 0.09527(18) 0.55632(16) 0.45665(14) 0.0219(3) Uani 1 1 d .
O2 O 0.1202(2) 0.51717(16) 0.34245(14) 0.0239(3) Uani 1 1 d .
Zn1 Zn 0.12395(3) 0.41453(3) 0.55917(2) 0.01991(8) Uani 1 1 d .

loop_
_atom_site_aniso_label
_atom_site_aniso_U_11
_atom_site_aniso_U_22
_atom_site_aniso_U_33
_atom_site_aniso_U_23
_atom_site_aniso_U_13
_atom_site_aniso_U_12
C1 0.0298(13) 0.0319(13) 0.0282(12) 0.0062(10) 0.0141(11) -0.0031(10)
C2 0.0288(15) 0.089(3) 0.0358(16) 0.0028(16) 0.0115(13) -0.0163(16)
C3 0.081(2) 0.0211(13) 0.0434(16) 0.0085(12) 0.0354(17) 0.0047(14)
C4 0.0416(16) 0.0457(17) 0.0310(14) 0.0072(12) 0.0206(13) 0.0045(13)
C5 0.0174(10) 0.0196(11) 0.0263(11) 0.0042(9) 0.0074(9) 0.0021(8)
C6 0.0241(12) 0.0221(12) 0.0351(13) 0.0021(10) 0.0095(10) 0.0048(9)
C7 0.0254(12) 0.0192(12) 0.0447(15) 0.0033(11) 0.0070(11) 0.0055(10)
C8 0.0313(14) 0.0231(13) 0.0481(16) 0.0108(11) 0.0004(12) 0.0085(11)
C9 0.0342(14) 0.0287(13) 0.0345(14) 0.0122(11) -0.0006(11) 0.0040(11)
C10 0.0311(13) 0.0249(12) 0.0279(12) 0.0064(10) 0.0045(10) 0.0042(10)
C11 0.0193(11) 0.0221(11) 0.0273(12) 0.0072(9) 0.0066(9) 0.0023(9)
C12 0.0253(12) 0.0203(11) 0.0251(11) -0.0014(9) 0.0058(10) 0.0021(9)
C13 0.0234(12) 0.0277(13) 0.0270(12) -0.0003(10) 0.0049(10) 0.0027(10)
C14 0.0310(13) 0.0394(15) 0.0296(13) 0.0009(11) 0.0111(11) 0.0105(11)
C15 0.0232(11) 0.0213(11) 0.0217(11) 0.0016(9) 0.0029(9) 0.0041(9)
C16 0.0302(13) 0.0230(12) 0.0296(12) 0.0031(10) 0.0052(10) 0.0015(10)
C17 0.0348(14) 0.0298(13) 0.0250(12) 0.0004(10) 0.0097(11) 0.0026(11)
N1 0.0206(9) 0.0186(9) 0.0226(9) 0.0017(7) 0.0065(8) 0.0030(7)
N2 0.0223(9) 0.0195(9) 0.0207(9) 0.0026(7) 0.0041(8) 0.0026(7)
O1 0.0220(8) 0.0237(8) 0.0227(8) 0.0047(6) 0.0106(7) 0.0048(6)
O2 0.0303(9) 0.0213(8) 0.0235(8) 0.0034(6) 0.0141(7) 0.0024(7)
Zn1 0.02024(14) 0.01828(14) 0.02093(14) 0.00330(10) 0.00607(10) 0.00473(10)

loop_
_atom_type_symbol
_atom_type_description
_atom_type_scat_dispersion_real
_atom_type_scat_dispersion_imag
_atom_type_scat_source
C C 0.0033 0.0016 'International Tables Vol C Tables 4.2.6.8 and 6.1.1.4'
H H 0.0000 0.0000 'International Tables Vol C Tables 4.2.6.8 and 6.1.1.4'
N N 0.0061 0.0033 'International Tables Vol C Tables 4.2.6.8 and 6.1.1.4'
O O 0.0106 0.0060 'International Tables Vol C Tables 4.2.6.8 and 6.1.1.4'
Zn Zn 0.2839 1.4301 'International Tables Vol C Tables 4.2.6.8 and 6.1.1.4'

loop_
_geom_angle_atom_site_label_1
_geom_angle_atom_site_label_2
_geom_angle_atom_site_label_3
_geom_angle
_geom_angle_site_symmetry_1
_geom_angle_site_symmetry_3
O2 C1 C2 110.4(2) . .
O2 C1 C4 101.8(2) . .
C2 C1 C4 111.5(2) . .
O2 C1 C3 109.7(2) . .
C2 C1 C3 112.0(3) . .
C4 C1 C3 110.9(2) . .
N1 C5 C6 122.2(2) . .
N1 C5 C11 114.7(2) . .
C6 C5 C11 123.0(2) . .
C7 C6 C5 133.1(2) . .
C6 C7 C8 130.7(3) . .
C7 C8 C9 124.8(2) . .
C10 C9 C8 130.1(3) . .
C9 C10 C11 132.8(3) . .
N2 C11 C10 122.2(2) . .
N2 C11 C5 114.6(2) . .
C10 C11 C5 123.2(2) . .
N1 C12 C13 108.09(19) . .
N1 C12 C14 110.2(2) . .
C13 C12 C14 110.5(2) . .
N2 C15 C17 111.1(2) . .
N2 C15 C16 108.18(19) . .
C17 C15 C16 111.9(2) . .
C5 N1 C12 121.3(2) . .
C5 N1 Zn1 114.02(15) . .
C12 N1 Zn1 124.65(15) . .
C11 N2 C15 120.64(19) . .
C11 N2 Zn1 112.63(15) . .
C15 N2 Zn1 126.27(15) . .
O2 O1 Zn1 113.10(11) . .
O2 O1 Zn1 115.03(11) . 2_566
Zn1 O1 Zn1 100.57(7) . 2_566
C1 O2 O1 108.31(16) . .
O1 Zn1 N1 127.91(8) . .
O1 Zn1 N2 129.87(8) . .
N1 Zn1 N2 82.19(8) . .
O1 Zn1 O1 79.43(7) . 2_566
N1 Zn1 O1 119.01(7) . 2_566
N2 Zn1 O1 124.19(8) . 2_566
O1 Zn1 Zn1 40.23(5) . 2_566
N1 Zn1 Zn1 135.54(6) . 2_566
N2 Zn1 Zn1 141.38(6) . 2_566
O1 Zn1 Zn1 39.20(5) 2_566 2_566

loop_
_geom_bond_atom_site_label_1
_geom_bond_atom_site_label_2
_geom_bond_distance
_geom_bond_site_symmetry_2
C1 O2 1.440(3) .
C1 C2 1.512(4) .
C1 C4 1.527(4) .
C1 C3 1.530(4) .
C5 N1 1.325(3) .
C5 C6 1.421(3) .
C5 C11 1.495(3) .
C6 C7 1.378(4) .
C7 C8 1.381(4) .
C8 C9 1.386(4) .
C9 C10 1.386(4) .
C10 C11 1.420(3) .
C11 N2 1.333(3) .
C12 N1 1.470(3) .
C12 C13 1.523(3) .
C12 C14 1.528(4) .
C15 N2 1.470(3) .
C15 C17 1.525(3) .
C15 C16 1.527(3) .
N1 Zn1 1.982(2) .
N2 Zn1 1.994(2) .
O1 O2 1.475(2) .
O1 Zn1 1.9775(17) .
O1 Zn1 2.0208(19) 2_566
Zn1 O1 2.0208(19) 2_566
Zn1 Zn1 3.0757(11) 2_566
